data_2201273
loop_
_publ_author_name
'Ravikumar, Bagavath Singh'
'Sridhar, Balasubramanian'
'Rajaram, Ramaswamy Karunanandam'

_publ_section_title
;
 <small>DL</small>-Valinium dihydrogen phosphate
;
_journal_issue 8
_journal_name_full 'Acta Crystallographica Section E'
_journal_page_first o879
_journal_page_last o881
_journal_paper_doi 10.1107/S1600536802012011
_journal_volume 58
_journal_year 2002
_chemical_formula_iupac 'C5 H12 N O2 1+, H2 P O4 1-'
_chemical_formula_moiety 'C5 H12 N O2 1+, H2 P O4 1-'
_chemical_formula_sum 'C5 H14 N O6 P'
_chemical_formula_weight 215.14
_chemical_name_common 'DL-valinium dihydrogen phosphate'
_chemical_name_systematic
;
DL-valinium dihydrogen phosphate
;
_space_group_IT_number 14
_symmetry_cell_setting monoclinic
_symmetry_space_group_name_Hall '-P 2yab'
_symmetry_space_group_name_H-M 'P 1 21/a 1'
_atom_sites_solution_hydrogens geom
_atom_sites_solution_primary direct
_atom_sites_solution_secondary difmap
_audit_creation_method SHELXL-97
_cell_angle_alpha 90.00
_cell_angle_beta 113.730(10)
_cell_angle_gamma 90.00
_cell_formula_units_Z 4
_cell_length_a 9.2010(10)
_cell_length_b 10.0035(6)
_cell_length_c 11.195(2)
_cell_measurement_reflns_used 25
_cell_measurement_temperature 293(2)
_cell_measurement_theta_max 14.042
_cell_measurement_theta_min 11.49
_cell_volume 943.3(2)
_computing_cell_refinement 'CAD-4 Software'
_computing_data_collection 'CAD-4 Software (Enraf-Nonius, 1989)'
_computing_data_reduction 'CAD-4 Software'
_computing_molecular_graphics 'PLATON (Spek, 1999)'
_computing_publication_material SHELXL97
_computing_structure_refinement 'SHELXL97 (Sheldrick, 1997)'
_computing_structure_solution 'SHELXS97 (Sheldrick, 1997)'
_diffrn_ambient_temperature 293(2)
_diffrn_measured_fraction_theta_full 1.000
_diffrn_measured_fraction_theta_max 1.000
_diffrn_measurement_device_type 'Enraf-Nonius sealed tube'
_diffrn_measurement_method \w-2\q
_diffrn_radiation_monochromator graphite
_diffrn_radiation_source 'fine-focus sealed tube'
_diffrn_radiation_type MoK\a
_diffrn_radiation_wavelength 0.71073
_diffrn_reflns_av_R_equivalents 0.0084
_diffrn_reflns_av_sigmaI/netI 0.0185
_diffrn_reflns_limit_h_max 10
_diffrn_reflns_limit_h_min 0
_diffrn_reflns_limit_k_max 11
_diffrn_reflns_limit_k_min 0
_diffrn_reflns_limit_l_max 12
_diffrn_reflns_limit_l_min -13
_diffrn_reflns_number 1766
_diffrn_reflns_theta_full 24.97
_diffrn_reflns_theta_max 24.97
_diffrn_reflns_theta_min 1.99
_diffrn_standards_decay_% none
_diffrn_standards_interval_time 60
_diffrn_standards_number 3
_exptl_absorpt_coefficient_mu 0.293
_exptl_absorpt_correction_T_max 0.9393
_exptl_absorpt_correction_T_min 0.9051
_exptl_absorpt_correction_type '\y scan'
_exptl_absorpt_process_details '(North et al., 1968)'
_exptl_crystal_colour colorless
_exptl_crystal_density_diffrn 1.515
_exptl_crystal_density_meas 1.516
_exptl_crystal_density_method 'flotation in a mixture of carbon tetrachloride and xylene'
_exptl_crystal_description needles
_exptl_crystal_F_000 456
_exptl_crystal_size_max 0.5
_exptl_crystal_size_mid 0.2
_exptl_crystal_size_min 0.2
_refine_diff_density_max 0.232
_refine_diff_density_min -0.282
_refine_ls_extinction_coef 0.0108(16)
_refine_ls_extinction_expression Fc^*^=kFc[1+0.001xFc^2^\l^3^/sin(2\q)]^-1/4^
_refine_ls_extinction_method SHELXL97
_refine_ls_goodness_of_fit_ref 1.075
_refine_ls_hydrogen_treatment mixed
_refine_ls_matrix_type full
_refine_ls_number_parameters 131
_refine_ls_number_reflns 1652
_refine_ls_number_restraints 0
_refine_ls_restrained_S_all 1.075
_refine_ls_R_factor_all 0.0395
_refine_ls_R_factor_gt 0.0279
_refine_ls_shift/su_max <0.001
_refine_ls_shift/su_mean 0.000
_refine_ls_structure_factor_coef Fsqd
_refine_ls_weighting_details 'calc w = 1/[\s^2^(Fo^2^)+(0.0408P)^2^+0.3465P] where P = (Fo^2^+2Fc^2^)/3'
_refine_ls_weighting_scheme calc
_refine_ls_wR_factor_gt 0.0734
_refine_ls_wR_factor_ref 0.0789
_reflns_number_gt 1359
_reflns_number_total 1652
_reflns_threshold_expression I>2\s(I)
_cod_data_source_file bt6161.cif
_cod_data_source_block I
_cod_original_sg_symbol_H-M 'P 21/a'
_cod_database_code 2201273
_cod_database_fobs_code 2201273

loop_
_symmetry_equiv_pos_as_xyz
'x, y, z'
'-x+1/2, y+1/2, -z'
'-x, -y, -z'
'x-1/2, -y-1/2, z'

loop_
_atom_site_label
_atom_site_fract_x
_atom_site_fract_y
_atom_site_fract_z
_atom_site_U_iso_or_equiv
_atom_site_adp_type
_atom_site_calc_flag
_atom_site_refinement_flags
_atom_site_occupancy
_atom_site_disorder_assembly
_atom_site_disorder_group
_atom_site_type_symbol
P1 0.50142(6) 0.21693(5) -0.15572(4) 0.02454(17) Uani d . 1 . . P
O1 0.50143(16) 0.34340(13) -0.08673(13) 0.0334(3) Uani d . 1 . . O
O2 0.34035(15) 0.14883(13) -0.21665(13) 0.0314(3) Uani d . 1 . . O
H1 0.603(3) 0.035(3) -0.087(3) 0.067(9) Uiso d . 1 . . H
O3 0.5538(2) 0.23870(16) -0.27073(14) 0.0384(4) Uani d . 1 . . O
H2 0.638(4) 0.264(3) -0.247(3) 0.068(10) Uiso d . 1 . . H
O4 0.62407(16) 0.11788(15) -0.05733(14) 0.0358(4) Uani d . 1 . . O
O1A 0.44063(15) 0.13241(13) 0.14947(14) 0.0359(4) Uani d . 1 . . O
O1B 0.70155(15) 0.09357(13) 0.24357(14) 0.0332(3) Uani d . 1 . . O
H1B 0.673(4) -0.021(4) 0.235(3) 0.108(12) Uiso d . 1 . . H
C11 0.5786(2) 0.17016(19) 0.20103(17) 0.0261(4) Uani d . 1 . . C
C12 0.6187(2) 0.31798(18) 0.22195(18) 0.0261(4) Uani d . 1 . . C
H12 0.6960 0.3378 0.1845 0.039 Uiso calc R 1 . . H
N11 0.47164(19) 0.39498(15) 0.14681(15) 0.0289(4) Uani d . 1 . . N
H11A 0.4953 0.4813 0.1478 0.043 Uiso calc R 1 . . H
H11B 0.4022 0.3838 0.1830 0.043 Uiso calc R 1 . . H
H11C 0.4295 0.3658 0.0648 0.043 Uiso calc R 1 . . H
C13 0.6953(2) 0.3539(2) 0.36759(18) 0.0298(4) Uani d . 1 . . C
H13 0.7869 0.2944 0.4075 0.045 Uiso calc R 1 . . H
C14 0.7595(3) 0.4956(2) 0.3899(2) 0.0544(7) Uani d . 1 . . C
H14A 0.8241 0.5097 0.3417 0.082 Uiso calc R 1 . . H
H14B 0.8224 0.5089 0.4812 0.082 Uiso calc R 1 . . H
H14C 0.6727 0.5577 0.3608 0.082 Uiso calc R 1 . . H
C15 0.5870(3) 0.3282(3) 0.4374(2) 0.0468(6) Uani d . 1 . . C
H15A 0.5500 0.2375 0.4227 0.070 Uiso calc R 1 . . H
H15B 0.4979 0.3879 0.4044 0.070 Uiso calc R 1 . . H
H15C 0.6445 0.3430 0.5293 0.070 Uiso calc R 1 . . H

loop_
_atom_site_aniso_label
_atom_site_aniso_U_11
_atom_site_aniso_U_22
_atom_site_aniso_U_33
_atom_site_aniso_U_12
_atom_site_aniso_U_13
_atom_site_aniso_U_23
P1 0.0274(3) 0.0183(3) 0.0289(3) -0.0012(2) 0.0125(2) -0.00231(19)
O1 0.0471(8) 0.0199(7) 0.0368(7) -0.0016(6) 0.0207(6) -0.0033(6)
O2 0.0256(7) 0.0220(7) 0.0454(8) 0.0004(5) 0.0131(6) -0.0023(6)
O3 0.0363(9) 0.0467(9) 0.0367(8) -0.0046(7) 0.0194(7) -0.0037(7)
O4 0.0340(8) 0.0253(8) 0.0390(8) 0.0006(6) 0.0053(6) -0.0020(6)
O1A 0.0262(7) 0.0216(7) 0.0587(9) -0.0013(6) 0.0157(7) -0.0049(6)
O1B 0.0252(7) 0.0222(7) 0.0477(8) 0.0003(6) 0.0101(6) -0.0015(6)
C11 0.0276(10) 0.0229(10) 0.0301(9) -0.0021(8) 0.0138(8) -0.0021(8)
C12 0.0267(9) 0.0206(9) 0.0340(10) -0.0009(7) 0.0152(8) 0.0001(7)
N11 0.0359(9) 0.0194(8) 0.0298(8) -0.0026(7) 0.0116(7) -0.0005(6)
C13 0.0263(10) 0.0258(10) 0.0328(10) 0.0002(8) 0.0071(8) -0.0010(8)
C14 0.0654(16) 0.0359(13) 0.0500(13) -0.0166(12) 0.0109(12) -0.0104(11)
C15 0.0424(13) 0.0650(16) 0.0325(11) -0.0008(11) 0.0145(10) -0.0001(11)

loop_
_atom_type_symbol
_atom_type_description
_atom_type_scat_dispersion_real
_atom_type_scat_dispersion_imag
_atom_type_scat_source
C C 0.0033 0.0016 'International Tables Vol C Tables 4.2.6.8 and 6.1.1.4'
H H 0.0000 0.0000 'International Tables Vol C Tables 4.2.6.8 and 6.1.1.4'
N N 0.0061 0.0033 'International Tables Vol C Tables 4.2.6.8 and 6.1.1.4'
O O 0.0106 0.0060 'International Tables Vol C Tables 4.2.6.8 and 6.1.1.4'
P P 0.1023 0.0942 'International Tables Vol C Tables 4.2.6.8 and 6.1.1.4'

loop_
_geom_angle_atom_site_label_1
_geom_angle_atom_site_label_2
_geom_angle_atom_site_label_3
_geom_angle
O1 P1 O2 114.32(8)
O1 P1 O3 112.04(8)
O2 P1 O3 105.14(8)
O1 P1 O4 108.88(8)
O2 P1 O4 109.11(8)
O3 P1 O4 107.05(9)
P1 O3 H2 111(2)
P1 O4 H1 109.7(18)
C11 O1B H1B 114.7(17)
O1A C11 O1B 125.50(17)
O1A C11 C12 120.97(16)
O1B C11 C12 113.52(15)
N11 C12 C11 107.90(14)
N11 C12 C13 113.80(15)
C11 C12 C13 111.75(15)
N11 C12 H12 107.7
C11 C12 H12 107.7
C13 C12 H12 107.7
C12 N11 H11A 109.5
C12 N11 H11B 109.5
H11A N11 H11B 109.5
C12 N11 H11C 109.5
H11A N11 H11C 109.5
H11B N11 H11C 109.5
C15 C13 C14 111.51(19)
C15 C13 C12 113.05(16)
C14 C13 C12 112.04(17)
C15 C13 H13 106.6
C14 C13 H13 106.6
C12 C13 H13 106.6
C13 C14 H14A 109.5
C13 C14 H14B 109.5
H14A C14 H14B 109.5
C13 C14 H14C 109.5
H14A C14 H14C 109.5
H14B C14 H14C 109.5
C13 C15 H15A 109.5
C13 C15 H15B 109.5
H15A C15 H15B 109.5
C13 C15 H15C 109.5
H15A C15 H15C 109.5
H15B C15 H15C 109.5

loop_
_geom_bond_atom_site_label_1
_geom_bond_atom_site_label_2
_geom_bond_site_symmetry_2
_geom_bond_distance
_geom_bond_publ_flag
P1 O1 . 1.4822(14) y
P1 O2 . 1.5205(13) y
P1 O3 . 1.5612(15) ?
P1 O4 . 1.5710(14) y
O3 H2 . 0.75(3) ?
O4 H1 . 0.88(3) ?
O1A C11 . 1.224(2) y
O1B C11 . 1.289(2) y
O1B H1B . 1.17(4) ?
C11 C12 . 1.519(3) ?
C12 N11 . 1.488(2) ?
C12 C13 . 1.536(3) ?
C12 H12 . 0.9800 ?
N11 H11A . 0.8900 ?
N11 H11B . 0.8900 ?
N11 H11C . 0.8900 ?
C13 C15 . 1.515(3) ?
C13 C14 . 1.517(3) ?
C13 H13 . 0.9800 ?
C14 H14A . 0.9600 ?
C14 H14B . 0.9600 ?
C14 H14C . 0.9600 ?
C15 H15A . 0.9600 ?
C15 H15B . 0.9600 ?
C15 H15C . 0.9600 ?

loop_
_geom_hbond_atom_site_label_D
_geom_hbond_atom_site_label_H
_geom_hbond_atom_site_label_A
_geom_hbond_site_symmetry_A
_geom_hbond_distance_DH
_geom_hbond_distance_HA
_geom_hbond_distance_DA
_geom_hbond_angle_DHA
O4 H1 O1A 3_655 0.88(3) 1.80(3) 2.6820(19) 180(3)
O3 H2 O2 4_665 0.75(3) 1.96(3) 2.702(2) 168(3)
O1B H1B O2 3_655 1.17(4) 1.29(4) 2.4548(18) 170(3)
N11 H11A O1 3_665 0.89 1.89 2.738(2) 160
N11 H11B O1B 4_565 0.89 2.22 3.087(2) 164
N11 H11C O1 . 0.89 2.07 2.785(2) 137
N11 H11C O4 4_565 0.89 2.59 3.096(2) 117

loop_
_geom_torsion_atom_site_label_1
_geom_torsion_atom_site_label_2
_geom_torsion_atom_site_label_3
_geom_torsion_atom_site_label_4
_geom_torsion
_geom_torsion_publ_flag
O1A C11 C12 N11 -11.5(2) y
O1B C11 C12 N11 169.24(14) ?
O1A C11 C12 C13 114.34(19) ?
O1B C11 C12 C13 -64.9(2) ?
N11 C12 C13 C15 60.4(2) y
C11 C12 C13 C15 -62.1(2) y
N11 C12 C13 C14 -66.6(2) y
C11 C12 C13 C14 170.86(18) y
